data_4117758
loop_
_publ_author_name
'Mikko V. Leskinen'
'Kai-Tai Yip'
'Arto Valkonen'
'Petri M. Pihko'

_publ_section_title
;
 Palladium-Catalyzed Dehydrogenative \b'-Functionalization of \b-Keto
 Esters with Indoles at Room Temperature
;
_journal_name_full 'Journal of the American Chemical Society'
_journal_page_first 5750
_journal_page_last 5753
_journal_paper_doi 10.1021/ja300684r
_journal_volume 134
_journal_year 2012
_chemical_absolute_configuration unk
_chemical_formula_moiety 'C16 H17 N O3'
_chemical_formula_sum 'C16 H17 N O3'
_chemical_formula_weight 271.31
_chemical_name_systematic
;
 ?
;
_space_group_IT_number 4
_symmetry_cell_setting monoclinic
_symmetry_space_group_name_Hall 'P 2yb'
_symmetry_space_group_name_H-M 'P 1 21 1'
_atom_sites_solution_hydrogens geom
_atom_sites_solution_primary direct
_atom_sites_solution_secondary difmap
_audit_creation_method SHELXL-97
_cell_angle_alpha 90.00
_cell_angle_beta 107.865(2)
_cell_angle_gamma 90.00
_cell_formula_units_Z 2
_cell_length_a 8.3826(3)
_cell_length_b 8.2887(3)
_cell_length_c 10.0343(4)
_cell_measurement_reflns_used 1720
_cell_measurement_temperature 123(2)
_cell_measurement_theta_max 28.283
_cell_measurement_theta_min 0.407
_cell_volume 663.57(4)
_computing_cell_refinement 'DENZO-SMN (Otwinowski & Minor, 1997)'
_computing_data_collection 'Collect (Bruker, 2008)'
_computing_data_reduction DENZO-SMN
_computing_molecular_graphics 'ORTEP-3 (Farrugia, 1997); MERCURY (Macrae, <i>et al.</i>, 2008)'
_computing_publication_material SHELXL-97
_computing_structure_refinement 'SHELXL-97 (Sheldrick, 2008)'
_computing_structure_solution 'SIR-2004 (Burla, et al., 2005)'
_diffrn_ambient_temperature 123(2)
_diffrn_detector_area_resol_mean 9
_diffrn_measured_fraction_theta_full 0.998
_diffrn_measured_fraction_theta_max 0.998
_diffrn_measurement_device_type 'Bruker-Nonius Kappa CCD with APEXII detector'
_diffrn_measurement_method '\f and \w scans'
_diffrn_radiation_monochromator graphite
_diffrn_radiation_source 'fine-focus sealed tube'
_diffrn_radiation_type MoK\a
_diffrn_radiation_wavelength 0.71073
_diffrn_reflns_av_R_equivalents 0.0155
_diffrn_reflns_av_sigmaI/netI 0.0259
_diffrn_reflns_limit_h_max 11
_diffrn_reflns_limit_h_min -11
_diffrn_reflns_limit_k_max 11
_diffrn_reflns_limit_k_min -8
_diffrn_reflns_limit_l_max 13
_diffrn_reflns_limit_l_min -13
_diffrn_reflns_number 2773
_diffrn_reflns_theta_full 28.28
_diffrn_reflns_theta_max 28.28
_diffrn_reflns_theta_min 2.55
_exptl_absorpt_coefficient_mu 0.094
_exptl_absorpt_correction_type none
_exptl_crystal_colour colourless
_exptl_crystal_density_diffrn 1.358
_exptl_crystal_description block
_exptl_crystal_F_000 288
_exptl_crystal_size_max 0.40
_exptl_crystal_size_mid 0.18
_exptl_crystal_size_min 0.13
_refine_diff_density_max 0.219
_refine_diff_density_min -0.155
_refine_diff_density_rms 0.038
_refine_ls_extinction_method none
_refine_ls_goodness_of_fit_ref 1.096
_refine_ls_hydrogen_treatment mixed
_refine_ls_matrix_type full
_refine_ls_number_parameters 184
_refine_ls_number_reflns 1750
_refine_ls_number_restraints 2
_refine_ls_restrained_S_all 1.095
_refine_ls_R_factor_all 0.0355
_refine_ls_R_factor_gt 0.0330
_refine_ls_shift/su_max 0.000
_refine_ls_shift/su_mean 0.000
_refine_ls_structure_factor_coef Fsqd
_refine_ls_weighting_details 'calc w=1/[\s^2^(Fo^2^)+(0.0300P)^2^+0.1868P] where P=(Fo^2^+2Fc^2^)/3'
_refine_ls_weighting_scheme calc
_refine_ls_wR_factor_gt 0.0758
_refine_ls_wR_factor_ref 0.0777
_reflns_number_gt 1667
_reflns_number_total 1750
_reflns_threshold_expression >2\s(I)
_cod_data_source_file ja300684r_si_001.cif
_cod_data_source_block oek-480
_cod_database_code 4117758

loop_
_symmetry_equiv_pos_as_xyz
'x, y, z'
'-x, y+1/2, -z'

loop_
_atom_site_label
_atom_site_type_symbol
_atom_site_fract_x
_atom_site_fract_y
_atom_site_fract_z
_atom_site_U_iso_or_equiv
_atom_site_adp_type
_atom_site_occupancy
_atom_site_symmetry_multiplicity
_atom_site_calc_flag
_atom_site_refinement_flags
O10 O 0.01042(17) 0.0256(2) 0.59927(16) 0.0312(4) Uani 1 1 d .
O13 O -0.01730(15) 0.08327(19) 0.29031(14) 0.0243(3) Uani 1 1 d .
O14 O 0.20528(16) -0.06465(18) 0.28298(13) 0.0226(3) Uani 1 1 d .
N1 N 0.69236(19) 0.1860(2) 0.37143(17) 0.0210(3) Uani 1 1 d D
H1 H 0.799(2) 0.155(3) 0.383(2) 0.025 Uiso 1 1 d D
C2 C 0.6149(2) 0.1671(2) 0.47299(19) 0.0178(3) Uani 1 1 d .
H2 H 0.6628 0.1144 0.5602 0.021 Uiso 1 1 calc R
C3 C 0.4582(2) 0.2356(2) 0.42996(17) 0.0164(3) Uani 1 1 d .
C3A C 0.4379(2) 0.3023(2) 0.29373(18) 0.0177(4) Uani 1 1 d .
C4 C 0.3097(2) 0.3907(2) 0.19807(19) 0.0209(4) Uani 1 1 d .
H4 H 0.2090 0.4158 0.2184 0.025 Uiso 1 1 calc R
C5 C 0.3335(2) 0.4404(3) 0.07352(19) 0.0254(4) Uani 1 1 d .
H5 H 0.2483 0.5009 0.0084 0.030 Uiso 1 1 calc R
C6 C 0.4815(3) 0.4028(3) 0.0421(2) 0.0282(4) Uani 1 1 d .
H6 H 0.4937 0.4378 -0.0444 0.034 Uiso 1 1 calc R
C7 C 0.6091(2) 0.3166(3) 0.1335(2) 0.0251(4) Uani 1 1 d .
H7 H 0.7087 0.2911 0.1116 0.030 Uiso 1 1 calc R
C7A C 0.5863(2) 0.2680(2) 0.25998(19) 0.0197(4) Uani 1 1 d .
C8 C 0.3275(2) 0.2345(2) 0.50357(18) 0.0169(3) Uani 1 1 d .
H8 H 0.2447 0.3218 0.4624 0.020 Uiso 1 1 calc R
C9 C 0.2309(2) 0.0731(2) 0.49126(18) 0.0166(3) Uani 1 1 d .
H9 H 0.3151 -0.0153 0.5233 0.020 Uiso 1 1 calc R
C10 C 0.1393(2) 0.0921(3) 0.60039(19) 0.0209(4) Uani 1 1 d .
C11 C 0.2368(2) 0.2122(3) 0.70936(19) 0.0231(4) Uani 1 1 d .
H11A H 0.2721 0.1627 0.8037 0.028 Uiso 1 1 calc R
H11B H 0.1678 0.3086 0.7111 0.028 Uiso 1 1 calc R
C12 C 0.3900(2) 0.2575(2) 0.66390(18) 0.0200(4) Uani 1 1 d .
H12A H 0.4860 0.1856 0.7079 0.024 Uiso 1 1 calc R
H12B H 0.4240 0.3707 0.6888 0.024 Uiso 1 1 calc R
C13 C 0.1230(2) 0.0332(2) 0.34580(19) 0.0182(3) Uani 1 1 d .
C15 C 0.1205(2) -0.1091(3) 0.1386(2) 0.0238(4) Uani 1 1 d .
H15A H 0.0026 -0.1373 0.1285 0.029 Uiso 1 1 calc R
H15B H 0.1753 -0.2056 0.1142 0.029 Uiso 1 1 calc R
C16 C 0.1242(2) 0.0265(3) 0.0386(2) 0.0279(4) Uani 1 1 d .
H16A H 0.0653 -0.0074 -0.0575 0.042 Uiso 1 1 calc R
H16B H 0.2407 0.0529 0.0467 0.042 Uiso 1 1 calc R
H16C H 0.0688 0.1218 0.0619 0.042 Uiso 1 1 calc R

loop_
_atom_site_aniso_label
_atom_site_aniso_U_11
_atom_site_aniso_U_22
_atom_site_aniso_U_33
_atom_site_aniso_U_23
_atom_site_aniso_U_13
_atom_site_aniso_U_12
O10 0.0231(7) 0.0416(9) 0.0334(8) 0.0023(7) 0.0152(6) -0.0061(7)
O13 0.0158(6) 0.0324(8) 0.0241(6) -0.0035(6) 0.0053(5) 0.0028(6)
O14 0.0203(6) 0.0256(7) 0.0210(6) -0.0035(6) 0.0051(5) 0.0051(6)
N1 0.0175(7) 0.0216(8) 0.0253(8) -0.0016(7) 0.0087(6) 0.0016(7)
C2 0.0176(8) 0.0146(8) 0.0212(8) -0.0007(7) 0.0059(6) -0.0016(7)
C3 0.0159(7) 0.0151(8) 0.0180(8) -0.0017(7) 0.0050(6) -0.0015(6)
C3A 0.0177(8) 0.0174(8) 0.0185(8) -0.0037(7) 0.0062(6) -0.0043(7)
C4 0.0186(8) 0.0225(9) 0.0204(8) -0.0011(7) 0.0044(7) -0.0034(7)
C5 0.0254(9) 0.0273(10) 0.0192(9) 0.0029(8) 0.0007(7) -0.0059(9)
C6 0.0330(10) 0.0344(11) 0.0177(8) -0.0008(8) 0.0084(8) -0.0110(9)
C7 0.0280(9) 0.0279(10) 0.0241(9) -0.0069(8) 0.0149(8) -0.0069(8)
C7A 0.0197(8) 0.0186(9) 0.0215(8) -0.0029(7) 0.0074(7) -0.0032(7)
C8 0.0162(7) 0.0163(8) 0.0183(8) 0.0005(7) 0.0057(6) 0.0004(7)
C9 0.0142(7) 0.0176(8) 0.0187(8) 0.0011(7) 0.0062(6) 0.0004(7)
C10 0.0191(8) 0.0233(9) 0.0219(8) 0.0048(8) 0.0087(7) 0.0044(7)
C11 0.0254(9) 0.0263(10) 0.0203(8) 0.0009(8) 0.0114(7) 0.0024(8)
C12 0.0208(8) 0.0217(9) 0.0175(8) -0.0017(7) 0.0059(7) 0.0010(7)
C13 0.0167(7) 0.0171(8) 0.0220(8) -0.0008(7) 0.0078(7) -0.0027(7)
C15 0.0238(9) 0.0229(9) 0.0232(9) -0.0053(8) 0.0049(7) 0.0004(8)
C16 0.0259(9) 0.0362(11) 0.0230(9) -0.0032(9) 0.0095(8) -0.0040(9)

loop_
_atom_type_symbol
_atom_type_description
_atom_type_scat_dispersion_real
_atom_type_scat_dispersion_imag
_atom_type_scat_source
C C 0.0033 0.0000 'International Tables Vol C Tables 4.2.6.8 and 6.1.1.4'
H H 0.0000 0.0000 'International Tables Vol C Tables 4.2.6.8 and 6.1.1.4'
N N 0.0061 0.0000 'International Tables Vol C Tables 4.2.6.8 and 6.1.1.4'
O O 0.0106 0.0000 'International Tables Vol C Tables 4.2.6.8 and 6.1.1.4'

loop_
_geom_angle_atom_site_label_1
_geom_angle_atom_site_label_2
_geom_angle_atom_site_label_3
_geom_angle
C13 O14 C15 117.25(14)
C2 N1 C7A 108.93(15)
C2 N1 H1 123.4(15)
C7A N1 H1 127.5(15)
C3 C2 N1 110.09(16)
C3 C2 H2 125.0
N1 C2 H2 125.0
C2 C3 C3A 106.34(15)
C2 C3 C8 128.05(16)
C3A C3 C8 125.51(15)
C4 C3A C7A 119.01(16)
C4 C3A C3 133.87(16)
C7A C3A C3 107.11(15)
C5 C4 C3A 118.60(17)
C5 C4 H4 120.7
C3A C4 H4 120.7
C4 C5 C6 121.12(19)
C4 C5 H5 119.4
C6 C5 H5 119.4
C7 C6 C5 121.65(18)
C7 C6 H6 119.2
C5 C6 H6 119.2
C6 C7 C7A 117.34(17)
C6 C7 H7 121.3
C7A C7 H7 121.3
N1 C7A C7 130.20(17)
N1 C7A C3A 107.52(16)
C7 C7A C3A 122.27(17)
C3 C8 C12 116.62(14)
C3 C8 C9 114.19(14)
C12 C8 C9 101.05(14)
C3 C8 H8 108.2
C12 C8 H8 108.2
C9 C8 H8 108.2
C13 C9 C10 115.84(14)
C13 C9 C8 114.36(14)
C10 C9 C8 102.67(15)
C13 C9 H9 107.9
C10 C9 H9 107.9
C8 C9 H9 107.9
O10 C10 C11 125.97(17)
O10 C10 C9 126.18(18)
C11 C10 C9 107.84(15)
C10 C11 C12 105.13(15)
C10 C11 H11A 110.7
C12 C11 H11A 110.7
C10 C11 H11B 110.7
C12 C11 H11B 110.7
H11A C11 H11B 108.8
C11 C12 C8 103.44(14)
C11 C12 H12A 111.1
C8 C12 H12A 111.1
C11 C12 H12B 111.1
C8 C12 H12B 111.1
H12A C12 H12B 109.0
O13 C13 O14 123.97(17)
O13 C13 C9 125.66(16)
O14 C13 C9 110.35(14)
O14 C15 C16 111.72(17)
O14 C15 H15A 109.3
C16 C15 H15A 109.3
O14 C15 H15B 109.3
C16 C15 H15B 109.3
H15A C15 H15B 107.9
C15 C16 H16A 109.5
C15 C16 H16B 109.5
H16A C16 H16B 109.5
C15 C16 H16C 109.5
H16A C16 H16C 109.5
H16B C16 H16C 109.5

loop_
_geom_bond_atom_site_label_1
_geom_bond_atom_site_label_2
_geom_bond_distance
O10 C10 1.210(2)
O13 C13 1.210(2)
O14 C13 1.341(2)
O14 C15 1.451(2)
N1 C2 1.375(2)
N1 C7A 1.376(2)
N1 H1 0.900(16)
C2 C3 1.373(2)
C2 H2 0.9500
C3 C3A 1.435(2)
C3 C8 1.497(2)
C3A C4 1.407(3)
C3A C7A 1.415(2)
C4 C5 1.387(3)
C4 H4 0.9500
C5 C6 1.406(3)
C5 H5 0.9500
C6 C7 1.377(3)
C6 H6 0.9500
C7 C7A 1.399(3)
C7 H7 0.9500
C8 C12 1.543(2)
C8 C9 1.549(2)
C8 H8 1.0000
C9 C13 1.499(2)
C9 C10 1.526(2)
C9 H9 1.0000
C10 C11 1.518(3)
C11 C12 1.535(2)
C11 H11A 0.9900
C11 H11B 0.9900
C12 H12A 0.9900
C12 H12B 0.9900
C15 C16 1.513(3)
C15 H15A 0.9900
C15 H15B 0.9900
C16 H16A 0.9800
C16 H16B 0.9800
C16 H16C 0.9800

loop_
_geom_hbond_atom_site_label_D
_geom_hbond_atom_site_label_H
_geom_hbond_atom_site_label_A
_geom_hbond_distance_DH
_geom_hbond_distance_HA
_geom_hbond_distance_DA
_geom_hbond_angle_DHA
_geom_hbond_site_symmetry_A
N1 H1 O13 0.900(16) 2.115(18) 2.9200(19) 149(2) 1_655
N1 H1 O10 0.900(16) 2.58(2) 3.219(2) 128.4(18) 1_655

loop_
_geom_torsion_atom_site_label_1
_geom_torsion_atom_site_label_2
_geom_torsion_atom_site_label_3
_geom_torsion_atom_site_label_4
_geom_torsion
C7A N1 C2 C3 0.1(2)
N1 C2 C3 C3A -0.5(2)
N1 C2 C3 C8 176.08(17)
C2 C3 C3A C4 -177.7(2)
C8 C3 C3A C4 5.6(3)
C2 C3 C3A C7A 0.73(19)
C8 C3 C3A C7A -175.98(17)
C7A C3A C4 C5 0.3(3)
C3 C3A C4 C5 178.6(2)
C3A C4 C5 C6 0.5(3)
C4 C5 C6 C7 -0.5(3)
C5 C6 C7 C7A -0.3(3)
C2 N1 C7A C7 179.44(19)
C2 N1 C7A C3A 0.4(2)
C6 C7 C7A N1 -177.9(2)
C6 C7 C7A C3A 1.1(3)
C4 C3A C7A N1 178.03(17)
C3 C3A C7A N1 -0.7(2)
C4 C3A C7A C7 -1.1(3)
C3 C3A C7A C7 -179.84(18)
C2 C3 C8 C12 40.1(3)
C3A C3 C8 C12 -143.90(18)
C2 C3 C8 C9 -77.3(2)
C3A C3 C8 C9 98.7(2)
C3 C8 C9 C13 -66.29(19)
C12 C8 C9 C13 167.68(14)
C3 C8 C9 C10 167.41(15)
C12 C8 C9 C10 41.37(16)
C13 C9 C10 O10 28.8(3)
C8 C9 C10 O10 154.1(2)
C13 C9 C10 C11 -150.10(16)
C8 C9 C10 C11 -24.75(18)
O10 C10 C11 C12 179.13(19)
C9 C10 C11 C12 -2.0(2)
C10 C11 C12 C8 28.15(19)
C3 C8 C12 C11 -167.50(16)
C9 C8 C12 C11 -43.10(17)
C15 O14 C13 O13 1.5(3)
C15 O14 C13 C9 -177.34(15)
C10 C9 C13 O13 36.0(3)
C8 C9 C13 O13 -83.1(2)
C10 C9 C13 O14 -145.19(16)
C8 C9 C13 O14 95.68(18)
C13 O14 C15 C16 76.8(2)
